data_7049729
loop_
_publ_author_name
'Webb, Dylan'
'Fulton, J. Robin'

_publ_section_title
;
 Utilising an anilido-imino ligand to stabilise zinc-phosphanide
 complexes: reactivity and fluorescent properties.
;
_journal_issue 23
_journal_name_full 'Dalton transactions (Cambridge, England : 2003)'
_journal_page_first 8094
_journal_page_last 8105
_journal_paper_doi 10.1039/c9dt00681h
_journal_volume 48
_journal_year 2019
_chemical_formula_moiety 'C44 H63 N2 P Se2 Zn'
_chemical_formula_sum 'C44 H63 N2 P Se2 Zn'
_chemical_formula_weight 874.22
_space_group_crystal_system monoclinic
_space_group_IT_number 14
_space_group_name_Hall '-P 2yn'
_space_group_name_H-M_alt 'P 1 21/n 1'
_symmetry_space_group_name_Hall '-P 2yn'
_symmetry_space_group_name_H-M 'P 1 21/n 1'
_atom_sites_solution_hydrogens geom
_atom_sites_solution_primary dual
_audit_creation_date 2019-02-07
_audit_creation_method
;
Olex2 1.2
(compiled 2018.05.29 svn.r3510 for OlexSys, GUI svn.r5506)
;
_audit_update_record
;
2019-02-14 deposited with the CCDC.    2019-04-12 downloaded from the CCDC.
;
_cell_angle_alpha 90
_cell_angle_beta 112.7020(10)
_cell_angle_gamma 90
_cell_formula_units_Z 4
_cell_length_a 19.0660(2)
_cell_length_b 10.35150(10)
_cell_length_c 24.6114(3)
_cell_measurement_reflns_used 21327
_cell_measurement_temperature 120.01(10)
_cell_measurement_theta_max 71.7010
_cell_measurement_theta_min 4.6390
_cell_volume 4481.02(9)
_computing_cell_refinement
;
CrysAlisPro, Agilent Technologies,
Version 1.171.37.35h (release 09-02-2015 CrysAlis171 .NET)
(compiled Feb  9 2015,16:26:32)
;
_computing_data_collection
;
CrysAlisPro, Agilent Technologies,
Version 1.171.37.35h (release 09-02-2015 CrysAlis171 .NET)
(compiled Feb  9 2015,16:26:32)
;
_computing_data_reduction
;
CrysAlisPro, Agilent Technologies,
Version 1.171.37.35h (release 09-02-2015 CrysAlis171 .NET)
(compiled Feb  9 2015,16:26:32)
;
_computing_molecular_graphics 'Olex2 (Dolomanov et al., 2009)'
_computing_publication_material 'Olex2 (Dolomanov et al., 2009)'
_computing_structure_refinement 'ShelXL (Sheldrick, 2015)'
_computing_structure_solution 'ShelXT (Sheldrick, 2015)'
_diffrn_ambient_environment N~2~
_diffrn_ambient_temperature 120.01(10)
_diffrn_detector 'CCD plate'
_diffrn_detector_area_resol_mean 8.0856
_diffrn_detector_type EosS2
_diffrn_measured_fraction_theta_full 0.999
_diffrn_measured_fraction_theta_max 0.991
_diffrn_measurement_details
;
#__ type_ start__ end____ width___ exp.time_
  1 omega   66.00  103.00   1.0000    3.8500
omega____ theta____ kappa____ phi______ frames
    -       36.0104   57.0000  -30.0000 37

#__ type_ start__ end____ width___ exp.time_
  2 omega   56.00  102.00   1.0000    3.8500
omega____ theta____ kappa____ phi______ frames
    -       36.0104   38.0000 -120.0000 46

#__ type_ start__ end____ width___ exp.time_
  3 omega   37.00   93.00   1.0000    3.8500
omega____ theta____ kappa____ phi______ frames
    -       36.0104   57.0000 -180.0000 56

#__ type_ start__ end____ width___ exp.time_
  4 omega   38.00   91.00   1.0000   15.4000
omega____ theta____ kappa____ phi______ frames
    -      108.0000  -30.0000  -90.0000 53

#__ type_ start__ end____ width___ exp.time_
  5 omega   51.00   86.00   1.0000   15.4000
omega____ theta____ kappa____ phi______ frames
    -      108.0000  -45.0000 -120.0000 35

#__ type_ start__ end____ width___ exp.time_
  6 omega   84.00  133.00   1.0000   15.4000
omega____ theta____ kappa____ phi______ frames
    -      108.0000  -86.0000 -129.0000 49

#__ type_ start__ end____ width___ exp.time_
  7 omega   94.00  145.00   1.0000   15.4000
omega____ theta____ kappa____ phi______ frames
    -      108.0000  -15.0000    0.0000 51

#__ type_ start__ end____ width___ exp.time_
  8 omega  132.00  176.00   1.0000   15.4000
omega____ theta____ kappa____ phi______ frames
    -      108.0000   45.0000  -30.0000 44

#__ type_ start__ end____ width___ exp.time_
  9 omega   59.00  104.00   1.0000   15.4000
omega____ theta____ kappa____ phi______ frames
    -      108.0000  -94.0000   60.0000 45

#__ type_ start__ end____ width___ exp.time_
 10 omega   79.00  116.00   1.0000   15.4000
omega____ theta____ kappa____ phi______ frames
    -      108.0000 -111.0000  120.0000 37

#__ type_ start__ end____ width___ exp.time_
 11 omega   55.00   99.00   1.0000   15.4000
omega____ theta____ kappa____ phi______ frames
    -      108.0000  -94.0000  150.0000 44

#__ type_ start__ end____ width___ exp.time_
 12 omega   41.00   96.00   1.0000   15.4000
omega____ theta____ kappa____ phi______ frames
    -      108.0000  -45.0000   90.0000 55

#__ type_ start__ end____ width___ exp.time_
 13 omega   42.00   68.00   1.0000   15.4000
omega____ theta____ kappa____ phi______ frames
    -      108.0000  -15.0000    0.0000 26

#__ type_ start__ end____ width___ exp.time_
 14 omega   41.00   93.00   1.0000   15.4000
omega____ theta____ kappa____ phi______ frames
    -      108.0000  -45.0000  -30.0000 52

#__ type_ start__ end____ width___ exp.time_
 15 omega   47.00  114.00   1.0000   15.4000
omega____ theta____ kappa____ phi______ frames
    -      108.0000 -111.0000   30.0000 67

#__ type_ start__ end____ width___ exp.time_
 16 omega   46.00   71.00   1.0000    3.8500
omega____ theta____ kappa____ phi______ frames
    -       36.0104  -99.0000  -60.0000 25

#__ type_ start__ end____ width___ exp.time_
 17 omega   62.00   89.00   1.0000    3.8500
omega____ theta____ kappa____ phi______ frames
    -       36.0104 -125.0000  -90.0000 27

#__ type_ start__ end____ width___ exp.time_
 18 omega   42.00  108.00   1.0000   15.4000
omega____ theta____ kappa____ phi______ frames
    -      108.0000  -94.0000 -150.0000 66

#__ type_ start__ end____ width___ exp.time_
 19 omega   53.00   80.00   1.0000   15.4000
omega____ theta____ kappa____ phi______ frames
    -      108.0000  -86.0000 -129.0000 27

#__ type_ start__ end____ width___ exp.time_
 20 omega   41.00   83.00   1.0000   15.4000
omega____ theta____ kappa____ phi______ frames
    -      108.0000  -45.0000 -150.0000 42

#__ type_ start__ end____ width___ exp.time_
 21 omega   39.00  173.00   1.0000   15.4000
omega____ theta____ kappa____ phi______ frames
    -      108.0000    0.0000  -60.0000 134

#__ type_ start__ end____ width___ exp.time_
 22 omega   42.00   94.00   1.0000   15.4000
omega____ theta____ kappa____ phi______ frames
    -      108.0000  -45.0000   30.0000 52

#__ type_ start__ end____ width___ exp.time_
 23 omega   38.00   88.00   1.0000   15.4000
omega____ theta____ kappa____ phi______ frames
    -      108.0000  -30.0000  150.0000 50

#__ type_ start__ end____ width___ exp.time_
 24 omega   24.00   87.00   1.0000    3.8500
omega____ theta____ kappa____ phi______ frames
    -       36.0104 -125.0000  150.0000 63

#__ type_ start__ end____ width___ exp.time_
 25 omega   -2.00   24.00   1.0000    3.8500
omega____ theta____ kappa____ phi______ frames
    -       36.0104  -57.0000    0.0000 26

#__ type_ start__ end____ width___ exp.time_
 26 omega   15.00   41.00   1.0000    3.8500
omega____ theta____ kappa____ phi______ frames
    -       36.0104  -99.0000  -60.0000 26

#__ type_ start__ end____ width___ exp.time_
 27 omega    6.00   35.00   1.0000    3.8500
omega____ theta____ kappa____ phi______ frames
    -       36.0104  -99.0000  -90.0000 29

#__ type_ start__ end____ width___ exp.time_
 28 omega  -18.00   43.00   1.0000    3.8500
omega____ theta____ kappa____ phi______ frames
    -       36.0104  -57.0000  -90.0000 61

#__ type_ start__ end____ width___ exp.time_
 29 omega  -30.00   -5.00   1.0000    3.8500
omega____ theta____ kappa____ phi______ frames
    -       36.0104  -57.0000    0.0000 25

#__ type_ start__ end____ width___ exp.time_
 30 omega  -32.00   52.00   1.0000    3.8500
omega____ theta____ kappa____ phi______ frames
    -       36.0104  -38.0000   60.0000 84

#__ type_ start__ end____ width___ exp.time_
 31 omega   24.00   50.00   1.0000    3.8500
omega____ theta____ kappa____ phi______ frames
    -       36.0104   57.0000  120.0000 26

#__ type_ start__ end____ width___ exp.time_
 32 omega   13.00   97.00   1.0000    3.8500
omega____ theta____ kappa____ phi______ frames
    -       36.0104   77.0000   30.0000 84

#__ type_ start__ end____ width___ exp.time_
 33 omega   31.00   56.00   1.0000    3.8500
omega____ theta____ kappa____ phi______ frames
    -       36.0104   57.0000  -30.0000 25

#__ type_ start__ end____ width___ exp.time_
 34 omega  -31.00   53.00   1.0000    3.8500
omega____ theta____ kappa____ phi______ frames
    -       36.0104  -77.0000 -150.0000 84
;
_diffrn_measurement_device 'four-circle diffractometer'
_diffrn_measurement_device_type 'SuperNova, Dual, Cu at zero, EosS2'
_diffrn_measurement_method '\w scans'
_diffrn_orient_matrix_UB_11 -0.0452315000
_diffrn_orient_matrix_UB_12 -0.0853520000
_diffrn_orient_matrix_UB_13 -0.0533488000
_diffrn_orient_matrix_UB_21 -0.0007127000
_diffrn_orient_matrix_UB_22 0.1110319000
_diffrn_orient_matrix_UB_23 -0.0418998000
_diffrn_orient_matrix_UB_31 0.0749241000
_diffrn_orient_matrix_UB_32 -0.0506631000
_diffrn_orient_matrix_UB_33 -0.0019772000
_diffrn_radiation_monochromator mirror
_diffrn_radiation_probe x-ray
_diffrn_radiation_type CuK\a
_diffrn_radiation_wavelength 1.54184
_diffrn_reflns_av_R_equivalents 0.0133
_diffrn_reflns_av_unetI/netI 0.0104
_diffrn_reflns_Laue_measured_fraction_full 0.999
_diffrn_reflns_Laue_measured_fraction_max 0.991
_diffrn_reflns_limit_h_max 23
_diffrn_reflns_limit_h_min -14
_diffrn_reflns_limit_k_max 12
_diffrn_reflns_limit_k_min -12
_diffrn_reflns_limit_l_max 25
_diffrn_reflns_limit_l_min -30
_diffrn_reflns_number 31720
_diffrn_reflns_point_group_measured_fraction_full 0.999
_diffrn_reflns_point_group_measured_fraction_max 0.991
_diffrn_reflns_theta_full 67.684
_diffrn_reflns_theta_max 71.661
_diffrn_reflns_theta_min 4.957
_diffrn_source 'sealed X-ray tube'
_diffrn_source_type 'SuperNova (Cu) X-ray Source'
_exptl_absorpt_coefficient_mu 3.170
_exptl_absorpt_correction_T_max 1.00000
_exptl_absorpt_correction_T_min 0.75521
_exptl_absorpt_correction_type multi-scan
_exptl_absorpt_process_details
;
CrysAlisPro, Agilent Technologies,
Version 1.171.37.35h (release 09-02-2015 CrysAlis171 .NET)
(compiled Feb  9 2015,16:26:32)
Empirical absorption correction using spherical harmonics,
 implemented in SCALE3 ABSPACK scaling algorithm.
Empirical absorption correction using spherical harmonics,
 implemented in SCALE3 ABSPACK scaling algorithm.
;
_exptl_crystal_colour orange
_exptl_crystal_colour_primary orange
_exptl_crystal_density_diffrn 1.296
_exptl_crystal_F_000 1816
_exptl_crystal_size_max 0.2631
_exptl_crystal_size_mid 0.1445
_exptl_crystal_size_min 0.1012
_refine_diff_density_max 0.941
_refine_diff_density_min -0.444
_refine_diff_density_rms 0.063
_refine_ls_extinction_method none
_refine_ls_goodness_of_fit_ref 1.158
_refine_ls_hydrogen_treatment constr
_refine_ls_matrix_type full
_refine_ls_number_parameters 460
_refine_ls_number_reflns 8690
_refine_ls_number_restraints 0
_refine_ls_restrained_S_all 1.158
_refine_ls_R_factor_all 0.0319
_refine_ls_R_factor_gt 0.0313
_refine_ls_shift/su_max 0.002
_refine_ls_shift/su_mean 0.000
_refine_ls_structure_factor_coef Fsqd
_refine_ls_weighting_details 'w=1/[\s^2^(Fo^2^)+(0.0296P)^2^+6.3166P] where P=(Fo^2^+2Fc^2^)/3'
_refine_ls_weighting_scheme calc
_refine_ls_wR_factor_gt 0.0806
_refine_ls_wR_factor_ref 0.0810
_reflns_Friedel_coverage 0.000
_reflns_number_gt 8518
_reflns_number_total 8690
_reflns_threshold_expression 'I > 2\s(I)'
_cod_data_source_file c9dt00681h2.cif
_cod_data_source_block Compound-7
_cod_depositor_comments 'Adding full bibliography for 7049727--7049732.cif.'
_cod_database_code 7049729
_shelx_shelxl_version_number 2016/4
_chemical_oxdiff_formula 'C44 H63 N2 P Se2 Zn'
_shelx_space_group_comment
;
The symmetry employed for this shelxl refinement is uniquely defined
by the following loop, which should always be used as a source of
symmetry information in preference to the above space-group names.
They are only intended as comments.
;
_reflns_odcompleteness_completeness 99.80
_reflns_odcompleteness_iscentric 1
_reflns_odcompleteness_theta 66.97
_olex2_refinement_description
;
1. Fixed Uiso
 At 1.2 times of:
  All C(H) groups, All C(H,H) groups
 At 1.5 times of:
  All C(H,H,H) groups
2.a Ternary CH refined with riding coordinates:
 C15(H15), C33(H33), C18(H18), C39(H39), C30(H30), C27(H27)
2.b Secondary CH2 refined with riding coordinates:
 C38(H38A,H38B), C34(H34A,H34B), C44(H44A,H44B), C43(H43A,H43B), C36(H36A,
 H36B), C42(H42A,H42B), C35(H35A,H35B), C40(H40A,H40B), C41(H41A,H41B),
 C37(H37A,H37B)
2.c Aromatic/amide H refined with riding coordinates:
 C5(H5), C8(H8), C11(H11), C13(H13), C12(H12), C25(H25), C23(H23), C24(H24),
 C6(H6), C7(H7)
2.d Idealised Me refined as rotating group:
 C4(H4A,H4B,H4C), C16(H16A,H16B,H16C), C19(H19A,H19B,H19C), C17(H17A,H17B,
 H17C), C20(H20A,H20B,H20C), C28(H28A,H28B,H28C), C31(H31A,H31B,H31C), C32(H32A,
 H32B,H32C), C29(H29A,H29B,H29C)
;
_olex2_submission_special_instructions 'No special instructions were received'

loop_
_space_group_symop_operation_xyz
'x, y, z'
'-x+1/2, y+1/2, -z+1/2'
'-x, -y, -z'
'x-1/2, -y-1/2, z-1/2'

loop_
_atom_site_label
_atom_site_type_symbol
_atom_site_fract_x
_atom_site_fract_y
_atom_site_fract_z
_atom_site_U_iso_or_equiv
_atom_site_adp_type
_atom_site_occupancy
_atom_site_site_symmetry_order
_atom_site_calc_flag
_atom_site_refinement_flags_posn
Se2 Se 0.38204(2) 0.41230(2) 0.77538(2) 0.02300(7) Uani 1 1 d .
Se1 Se 0.50668(2) 0.58406(2) 0.72679(2) 0.02342(7) Uani 1 1 d .
Zn1 Zn 0.49931(2) 0.35666(3) 0.75830(2) 0.01846(7) Uani 1 1 d .
P1 P 0.40255(3) 0.59787(5) 0.74228(2) 0.01894(11) Uani 1 1 d .
N2 N 0.58784(10) 0.28306(18) 0.82082(8) 0.0186(4) Uani 1 1 d .
N1 N 0.49433(10) 0.21805(18) 0.70007(7) 0.0177(4) Uani 1 1 d .
C3 C 0.61366(11) 0.1617(2) 0.82161(9) 0.0191(4) Uani 1 1 d .
C1 C 0.52990(12) 0.1065(2) 0.71377(9) 0.0187(4) Uani 1 1 d .
C21 C 0.62901(12) 0.3725(2) 0.86643(9) 0.0215(4) Uani 1 1 d .
C9 C 0.44794(12) 0.2493(2) 0.63948(9) 0.0192(4) Uani 1 1 d .
C10 C 0.48012(12) 0.3302(2) 0.60911(9) 0.0211(4) Uani 1 1 d .
C2 C 0.58290(12) 0.0727(2) 0.77301(9) 0.0186(4) Uani 1 1 d .
C26 C 0.60932(13) 0.3888(2) 0.91554(10) 0.0259(5) Uani 1 1 d .
C15 C 0.56247(13) 0.3753(2) 0.63673(10) 0.0242(5) Uani 1 1 d .
H15 H 0.574281 0.389116 0.678740 0.029 Uiso 1 1 calc R
C5 C 0.61021(13) -0.0567(2) 0.78212(10) 0.0238(5) Uani 1 1 d .
H5 H 0.589101 -0.114995 0.751336 0.029 Uiso 1 1 calc R
C8 C 0.67601(13) 0.1151(2) 0.87255(10) 0.0262(5) Uani 1 1 d .
H8 H 0.701302 0.172436 0.902918 0.031 Uiso 1 1 calc R
C14 C 0.37228(12) 0.2071(2) 0.61361(10) 0.0217(4) Uani 1 1 d .
C22 C 0.68484(13) 0.4499(2) 0.85850(10) 0.0257(5) Uani 1 1 d .
C11 C 0.43441(14) 0.3649(2) 0.55141(10) 0.0270(5) Uani 1 1 d .
H11 H 0.454276 0.417925 0.530365 0.032 Uiso 1 1 calc R
C38 C 0.24912(13) 0.6553(2) 0.68432(11) 0.0271(5) Uani 1 1 d .
H38A H 0.238997 0.575070 0.700352 0.033 Uiso 1 1 calc R
H38B H 0.255008 0.723018 0.712979 0.033 Uiso 1 1 calc R
C34 C 0.31433(14) 0.5458(2) 0.62439(10) 0.0266(5) Uani 1 1 d .
H34A H 0.306003 0.459815 0.636440 0.032 Uiso 1 1 calc R
H34B H 0.360665 0.544030 0.616880 0.032 Uiso 1 1 calc R
C33 C 0.32331(12) 0.6418(2) 0.67393(10) 0.0221(4) Uani 1 1 d .
H33 H 0.334880 0.726456 0.661558 0.027 Uiso 1 1 calc R
C44 C 0.41558(14) 0.8596(2) 0.77210(10) 0.0269(5) Uani 1 1 d .
H44A H 0.459422 0.864022 0.761376 0.032 Uiso 1 1 calc R
H44B H 0.370465 0.875119 0.736899 0.032 Uiso 1 1 calc R
C13 C 0.32973(13) 0.2443(2) 0.55559(10) 0.0267(5) Uani 1 1 d .
H13 H 0.279757 0.216037 0.537332 0.032 Uiso 1 1 calc R
C4 C 0.51837(14) 0.0078(2) 0.66624(10) 0.0266(5) Uani 1 1 d .
H4A H 0.488934 -0.062887 0.671365 0.040 Uiso 1 1 calc GR
H4B H 0.566874 -0.023402 0.668612 0.040 Uiso 1 1 calc GR
H4C H 0.491938 0.046821 0.628405 0.040 Uiso 1 1 calc GR
C18 C 0.33580(13) 0.1205(2) 0.64538(10) 0.0253(5) Uani 1 1 d .
H18 H 0.373259 0.104349 0.685268 0.030 Uiso 1 1 calc R
C39 C 0.41095(12) 0.7252(2) 0.79613(10) 0.0223(4) Uani 1 1 d .
H39 H 0.365118 0.722339 0.805029 0.027 Uiso 1 1 calc R
C12 C 0.36019(14) 0.3219(3) 0.52492(10) 0.0303(5) Uani 1 1 d .
H12 H 0.330852 0.345514 0.486326 0.036 Uiso 1 1 calc R
C25 C 0.64466(15) 0.4886(3) 0.95474(10) 0.0321(5) Uani 1 1 d .
H25 H 0.632135 0.501774 0.987286 0.038 Uiso 1 1 calc R
C23 C 0.71826(15) 0.5480(3) 0.89897(11) 0.0322(6) Uani 1 1 d .
H23 H 0.754882 0.600625 0.894024 0.039 Uiso 1 1 calc R
C24 C 0.69781(16) 0.5682(3) 0.94632(11) 0.0358(6) Uani 1 1 d .
H24 H 0.719744 0.635265 0.972525 0.043 Uiso 1 1 calc R
C43 C 0.42210(16) 0.9636(3) 0.81760(12) 0.0355(6) Uani 1 1 d .
H43A H 0.429112 1.046875 0.802320 0.043 Uiso 1 1 calc R
H43B H 0.375059 0.966947 0.824058 0.043 Uiso 1 1 calc R
C36 C 0.17388(15) 0.5913(3) 0.57827(11) 0.0333(6) Uani 1 1 d .
H36A H 0.161530 0.506694 0.589007 0.040 Uiso 1 1 calc R
H36B H 0.132718 0.617980 0.542243 0.040 Uiso 1 1 calc R
C16 C 0.57761(15) 0.5028(3) 0.61190(12) 0.0344(6) Uani 1 1 d .
H16A H 0.573191 0.490009 0.572075 0.052 Uiso 1 1 calc GR
H16B H 0.627955 0.532383 0.635437 0.052 Uiso 1 1 calc GR
H16C H 0.541178 0.566147 0.612588 0.052 Uiso 1 1 calc GR
C42 C 0.48775(16) 0.9394(3) 0.87600(12) 0.0349(6) Uani 1 1 d .
H42A H 0.535435 0.949174 0.870895 0.042 Uiso 1 1 calc R
H42B H 0.486499 1.003003 0.904539 0.042 Uiso 1 1 calc R
C19 C 0.26526(14) 0.1821(3) 0.65029(12) 0.0332(6) Uani 1 1 d .
H19A H 0.279654 0.260035 0.673053 0.050 Uiso 1 1 calc GR
H19B H 0.243260 0.122825 0.669267 0.050 Uiso 1 1 calc GR
H19C H 0.228731 0.201945 0.611612 0.050 Uiso 1 1 calc GR
C6 C 0.66490(15) -0.1009(3) 0.83262(12) 0.0324(6) Uani 1 1 d .
H6 H 0.678959 -0.187506 0.837076 0.039 Uiso 1 1 calc R
C35 C 0.24727(15) 0.5834(3) 0.56783(11) 0.0334(6) Uani 1 1 d .
H35A H 0.257460 0.666466 0.554117 0.040 Uiso 1 1 calc R
H35B H 0.241678 0.519944 0.537448 0.040 Uiso 1 1 calc R
C40 C 0.47954(15) 0.7013(3) 0.85380(11) 0.0329(6) Uani 1 1 d .
H40A H 0.475071 0.616908 0.869255 0.039 Uiso 1 1 calc R
H40B H 0.525876 0.702583 0.846282 0.039 Uiso 1 1 calc R
C41 C 0.48367(17) 0.8053(3) 0.89912(11) 0.0380(6) Uani 1 1 d .
H41A H 0.439136 0.799083 0.908902 0.046 Uiso 1 1 calc R
H41B H 0.528205 0.790547 0.934834 0.046 Uiso 1 1 calc R
C30 C 0.55523(14) 0.2971(3) 0.92856(10) 0.0294(5) Uani 1 1 d .
H30 H 0.528161 0.246650 0.892892 0.035 Uiso 1 1 calc R
C17 C 0.61735(14) 0.2722(3) 0.63225(13) 0.0364(6) Uani 1 1 d .
H17A H 0.610253 0.193828 0.650360 0.055 Uiso 1 1 calc GR
H17B H 0.668704 0.301811 0.652037 0.055 Uiso 1 1 calc GR
H17C H 0.607592 0.256206 0.591553 0.055 Uiso 1 1 calc GR
C7 C 0.69939(14) -0.0116(3) 0.87772(11) 0.0332(6) Uani 1 1 d .
H7 H 0.738944 -0.038517 0.911930 0.040 Uiso 1 1 calc R
C37 C 0.18159(13) 0.6874(3) 0.62719(11) 0.0306(5) Uani 1 1 d .
H37A H 0.135222 0.686939 0.634669 0.037 Uiso 1 1 calc R
H37B H 0.188160 0.773617 0.614415 0.037 Uiso 1 1 calc R
C27 C 0.71165(14) 0.4241(3) 0.80870(12) 0.0326(6) Uani 1 1 d .
H27 H 0.673877 0.368163 0.780021 0.039 Uiso 1 1 calc R
C20 C 0.31224(16) -0.0096(3) 0.61403(13) 0.0377(6) Uani 1 1 d .
H20A H 0.278597 0.004690 0.573845 0.057 Uiso 1 1 calc GR
H20B H 0.286712 -0.060083 0.633555 0.057 Uiso 1 1 calc GR
H20C H 0.356626 -0.054967 0.615009 0.057 Uiso 1 1 calc GR
C28 C 0.71886(16) 0.5461(3) 0.77627(12) 0.0392(6) Uani 1 1 d .
H28A H 0.671687 0.592732 0.762895 0.059 Uiso 1 1 calc GR
H28B H 0.730737 0.522560 0.743063 0.059 Uiso 1 1 calc GR
H28C H 0.758672 0.599653 0.802478 0.059 Uiso 1 1 calc GR
C31 C 0.49658(16) 0.3660(3) 0.94558(12) 0.0390(6) Uani 1 1 d .
H31A H 0.521792 0.414015 0.981211 0.058 Uiso 1 1 calc GR
H31B H 0.463124 0.303594 0.951735 0.058 Uiso 1 1 calc GR
H31C H 0.467665 0.424003 0.914596 0.058 Uiso 1 1 calc GR
C32 C 0.59986(17) 0.2025(3) 0.97808(12) 0.0391(6) Uani 1 1 d .
H32A H 0.634609 0.153727 0.966471 0.059 Uiso 1 1 calc GR
H32B H 0.565057 0.144706 0.985327 0.059 Uiso 1 1 calc GR
H32C H 0.627757 0.250069 1.013324 0.059 Uiso 1 1 calc GR
C29 C 0.78753(18) 0.3510(3) 0.83190(16) 0.0509(8) Uani 1 1 d .
H29A H 0.825437 0.402653 0.861021 0.076 Uiso 1 1 calc GR
H29B H 0.803165 0.333768 0.799914 0.076 Uiso 1 1 calc GR
H29C H 0.781471 0.270958 0.849277 0.076 Uiso 1 1 calc GR

loop_
_atom_site_aniso_label
_atom_site_aniso_U_11
_atom_site_aniso_U_22
_atom_site_aniso_U_33
_atom_site_aniso_U_23
_atom_site_aniso_U_13
_atom_site_aniso_U_12
Se2 0.02052(12) 0.02145(13) 0.02745(13) 0.00332(9) 0.00973(10) -0.00002(9)
Se1 0.01988(12) 0.02345(13) 0.02899(13) 0.00204(9) 0.01171(10) 0.00135(9)
Zn1 0.01613(14) 0.01939(15) 0.01568(14) -0.00166(11) 0.00152(11) 0.00276(11)
P1 0.0166(2) 0.0190(3) 0.0208(3) 0.0005(2) 0.0069(2) 0.0008(2)
N2 0.0138(8) 0.0201(9) 0.0173(8) -0.0016(7) 0.0009(7) -0.0002(7)
N1 0.0162(8) 0.0202(9) 0.0139(8) 0.0010(7) 0.0027(7) 0.0020(7)
C3 0.0129(9) 0.0244(11) 0.0190(10) 0.0038(8) 0.0052(8) 0.0010(8)
C1 0.0153(10) 0.0194(10) 0.0203(10) -0.0006(8) 0.0058(8) -0.0006(8)
C21 0.0164(10) 0.0231(11) 0.0176(10) 0.0001(9) -0.0016(8) 0.0001(8)
C9 0.0186(10) 0.0202(10) 0.0154(10) -0.0017(8) 0.0029(8) 0.0049(8)
C10 0.0203(10) 0.0253(11) 0.0172(10) -0.0004(9) 0.0065(8) 0.0048(9)
C2 0.0140(9) 0.0224(11) 0.0193(10) 0.0024(8) 0.0063(8) 0.0019(8)
C26 0.0234(11) 0.0282(12) 0.0189(10) -0.0007(9) 0.0004(9) -0.0028(9)
C15 0.0208(11) 0.0311(12) 0.0203(10) 0.0012(9) 0.0075(9) 0.0018(9)
C5 0.0217(11) 0.0243(11) 0.0258(11) 0.0032(9) 0.0096(9) 0.0057(9)
C8 0.0202(11) 0.0300(12) 0.0232(11) 0.0028(10) 0.0025(9) 0.0036(9)
C14 0.0210(11) 0.0203(11) 0.0201(10) -0.0029(8) 0.0040(9) 0.0033(9)
C22 0.0198(11) 0.0280(12) 0.0224(11) -0.0002(9) 0.0007(9) -0.0028(9)
C11 0.0282(12) 0.0351(13) 0.0183(11) 0.0049(9) 0.0097(9) 0.0054(10)
C38 0.0183(11) 0.0302(12) 0.0307(12) -0.0026(10) 0.0071(9) 0.0024(9)
C34 0.0274(12) 0.0272(12) 0.0230(11) -0.0020(9) 0.0071(9) 0.0042(10)
C33 0.0204(10) 0.0196(11) 0.0237(11) 0.0008(9) 0.0055(9) 0.0018(8)
C44 0.0296(12) 0.0240(12) 0.0257(12) -0.0019(9) 0.0089(10) 0.0005(10)
C13 0.0205(11) 0.0326(13) 0.0207(11) -0.0024(9) 0.0011(9) 0.0031(9)
C4 0.0253(11) 0.0254(12) 0.0261(11) -0.0037(9) 0.0066(9) 0.0056(9)
C18 0.0212(11) 0.0257(12) 0.0230(11) 0.0020(9) 0.0019(9) -0.0008(9)
C39 0.0196(10) 0.0254(11) 0.0229(11) -0.0020(9) 0.0091(9) -0.0005(9)
C12 0.0272(12) 0.0415(14) 0.0162(10) 0.0038(10) 0.0017(9) 0.0074(11)
C25 0.0345(13) 0.0371(14) 0.0186(11) -0.0065(10) 0.0035(10) -0.0058(11)
C23 0.0283(12) 0.0323(13) 0.0282(12) -0.0010(10) 0.0023(10) -0.0115(10)
C24 0.0392(14) 0.0296(13) 0.0265(12) -0.0079(10) -0.0007(11) -0.0112(11)
C43 0.0397(15) 0.0271(13) 0.0382(14) -0.0078(11) 0.0133(12) 0.0000(11)
C36 0.0276(13) 0.0335(14) 0.0287(12) -0.0011(10) -0.0003(10) -0.0002(10)
C16 0.0310(13) 0.0402(15) 0.0319(13) 0.0079(11) 0.0122(11) -0.0016(11)
C42 0.0366(14) 0.0376(14) 0.0318(13) -0.0130(11) 0.0147(11) -0.0098(12)
C19 0.0292(13) 0.0357(14) 0.0344(13) -0.0008(11) 0.0120(11) -0.0042(11)
C6 0.0300(13) 0.0286(13) 0.0357(14) 0.0037(11) 0.0096(11) 0.0090(10)
C35 0.0339(14) 0.0360(14) 0.0244(12) 0.0000(10) 0.0048(10) 0.0036(11)
C40 0.0355(14) 0.0330(13) 0.0238(12) -0.0001(10) 0.0044(10) -0.0012(11)
C41 0.0432(15) 0.0447(16) 0.0243(12) -0.0068(11) 0.0111(11) -0.0092(13)
C30 0.0308(12) 0.0361(13) 0.0173(10) -0.0044(10) 0.0050(9) -0.0104(11)
C17 0.0236(12) 0.0398(15) 0.0467(15) -0.0023(12) 0.0145(11) 0.0045(11)
C7 0.0261(12) 0.0375(14) 0.0291(12) 0.0052(11) 0.0030(10) 0.0077(11)
C37 0.0203(11) 0.0299(13) 0.0353(13) 0.0004(11) 0.0037(10) 0.0032(10)
C27 0.0235(12) 0.0408(15) 0.0320(13) -0.0046(11) 0.0090(10) -0.0114(11)
C20 0.0337(14) 0.0270(13) 0.0441(15) -0.0019(12) 0.0061(12) -0.0026(11)
C28 0.0291(13) 0.0525(17) 0.0340(14) 0.0032(13) 0.0101(11) -0.0086(12)
C31 0.0357(14) 0.0474(17) 0.0321(14) 0.0014(12) 0.0112(11) -0.0037(13)
C32 0.0427(15) 0.0441(16) 0.0308(13) 0.0053(12) 0.0146(12) -0.0022(13)
C29 0.0427(17) 0.0531(19) 0.067(2) 0.0083(16) 0.0324(16) 0.0060(15)

loop_
_atom_type_symbol
_atom_type_description
_atom_type_scat_dispersion_real
_atom_type_scat_dispersion_imag
_atom_type_scat_source
C C 0.0181 0.0091 'International Tables Vol C Tables 4.2.6.8 and 6.1.1.4'
H H 0.0000 0.0000 'International Tables Vol C Tables 4.2.6.8 and 6.1.1.4'
N N 0.0311 0.0180 'International Tables Vol C Tables 4.2.6.8 and 6.1.1.4'
P P 0.2955 0.4335 'International Tables Vol C Tables 4.2.6.8 and 6.1.1.4'
Se Se -0.7943 1.1372 'International Tables Vol C Tables 4.2.6.8 and 6.1.1.4'
Zn Zn -1.5491 0.6778 'International Tables Vol C Tables 4.2.6.8 and 6.1.1.4'

loop_
_exptl_crystal_face_index_h
_exptl_crystal_face_index_k
_exptl_crystal_face_index_l
_exptl_crystal_face_perp_dist
_exptl_oxdiff_crystal_face_indexfrac_h
_exptl_oxdiff_crystal_face_indexfrac_k
_exptl_oxdiff_crystal_face_indexfrac_l
_exptl_oxdiff_crystal_face_x
_exptl_oxdiff_crystal_face_y
_exptl_oxdiff_crystal_face_z
6 -4 5 0.1021 6.4006 -4.4364 4.8240 -0.1682 -0.6993 0.6948
10 -4 0 0.1028 9.6074 -3.7208 -0.3565 -0.0980 -0.4050 0.9090
10 1 -13 0.0715 10.4209 0.8249 -12.9546 0.1494 0.6270 0.7646
2 4 -12 0.0685 1.5958 4.1125 -12.2906 0.2325 0.9705 -0.0645
-9 -2 14 0.0662 -9.1116 -1.6849 13.8187 -0.1813 -0.7596 -0.6246
3 -6 -5 0.1133 3.3210 -6.2972 -4.8798 0.6476 -0.4971 0.5775
12 -2 -6 0.0915 11.9768 -1.7064 -6.0432 -0.0737 0.0552 0.9958
12 1 -4 0.0870 12.0762 1.3160 -4.4228 -0.4226 0.3228 0.8469
3 6 2 0.1180 3.3018 6.2529 2.0328 -0.7915 0.6067 -0.0734
-12 -1 5 0.0544 -12.3071 -0.5478 4.9438 0.3397 -0.2592 -0.9041
-11 3 8 0.0779 -11.0000 2.9999 7.9998 -0.1853 0.0057 -0.9920
4 4 8 0.1051 3.9997 4.0000 8.0011 -0.9492 0.1060 0.0812
-5 -4 -8 0.0928 -4.9997 -4.0000 -7.5011 0.9677 -0.1263 -0.1571
6 -5 -11 0.1088 6.0001 -4.9999 -10.5005 0.7155 -0.1195 0.7236
0 0 -14 0.0551 0.0000 0.0001 -14.4998 0.7735 0.6076 0.0287
-2 0 15 0.0369 -2.0000 -0.0001 15.4997 -0.7364 -0.6480 -0.1805
4 -1 12 0.0703 3.9999 -1.0001 11.9999 -0.7357 -0.6167 0.3266

loop_
_geom_angle_atom_site_label_1
_geom_angle_atom_site_label_2
_geom_angle_atom_site_label_3
_geom_angle
P1 Se2 Zn1 80.732(17)
P1 Se1 Zn1 80.934(18)
Se2 Zn1 Se1 89.780(12)
N2 Zn1 Se2 121.11(6)
N2 Zn1 Se1 118.57(6)
N2 Zn1 N1 94.15(7)
N1 Zn1 Se2 119.16(5)
N1 Zn1 Se1 116.44(5)
Se1 P1 Se2 108.45(2)
C33 P1 Se2 111.02(8)
C33 P1 Se1 109.98(8)
C39 P1 Se2 110.00(8)
C39 P1 Se1 110.16(7)
C39 P1 C33 107.24(10)
C3 N2 Zn1 125.23(14)
C3 N2 C21 120.31(17)
C21 N2 Zn1 114.33(14)
C1 N1 Zn1 124.58(14)
C1 N1 C9 120.68(18)
C9 N1 Zn1 114.74(13)
N2 C3 C2 123.67(19)
N2 C3 C8 120.0(2)
C8 C3 C2 116.3(2)
N1 C1 C2 123.8(2)
N1 C1 C4 119.39(19)
C2 C1 C4 116.78(19)
C26 C21 N2 120.2(2)
C22 C21 N2 118.4(2)
C22 C21 C26 121.2(2)
C10 C9 N1 117.46(19)
C14 C9 N1 120.7(2)
C14 C9 C10 121.7(2)
C9 C10 C15 121.96(19)
C11 C10 C9 117.6(2)
C11 C10 C15 120.4(2)
C3 C2 C1 125.3(2)
C5 C2 C3 117.61(19)
C5 C2 C1 117.0(2)
C21 C26 C30 122.2(2)
C25 C26 C21 117.7(2)
C25 C26 C30 120.0(2)
C10 C15 H15 107.1
C10 C15 C16 114.0(2)
C10 C15 C17 111.7(2)
C16 C15 H15 107.1
C17 C15 H15 107.1
C17 C15 C16 109.5(2)
C2 C5 H5 117.7
C6 C5 C2 124.5(2)
C6 C5 H5 117.7
C3 C8 H8 119.0
C7 C8 C3 122.0(2)
C7 C8 H8 119.0
C9 C14 C18 122.94(19)
C13 C14 C9 117.9(2)
C13 C14 C18 119.2(2)
C21 C22 C27 121.3(2)
C23 C22 C21 118.6(2)
C23 C22 C27 120.0(2)
C10 C11 H11 119.3
C12 C11 C10 121.3(2)
C12 C11 H11 119.3
H38A C38 H38B 108.0
C33 C38 H38A 109.3
C33 C38 H38B 109.3
C37 C38 H38A 109.3
C37 C38 H38B 109.3
C37 C38 C33 111.6(2)
H34A C34 H34B 108.1
C33 C34 H34A 109.5
C33 C34 H34B 109.5
C33 C34 C35 110.8(2)
C35 C34 H34A 109.5
C35 C34 H34B 109.5
P1 C33 H33 107.6
C38 C33 P1 110.81(16)
C38 C33 H33 107.6
C34 C33 P1 111.65(15)
C34 C33 C38 111.33(19)
C34 C33 H33 107.6
H44A C44 H44B 108.0
C39 C44 H44A 109.4
C39 C44 H44B 109.4
C43 C44 H44A 109.4
C43 C44 H44B 109.4
C43 C44 C39 111.1(2)
C14 C13 H13 119.3
C12 C13 C14 121.4(2)
C12 C13 H13 119.3
C1 C4 H4A 109.5
C1 C4 H4B 109.5
C1 C4 H4C 109.5
H4A C4 H4B 109.5
H4A C4 H4C 109.5
H4B C4 H4C 109.5
C14 C18 H18 108.3
C14 C18 C19 112.6(2)
C14 C18 C20 111.2(2)
C19 C18 H18 108.3
C20 C18 H18 108.3
C20 C18 C19 108.0(2)
P1 C39 H39 107.7
C44 C39 P1 112.18(15)
C44 C39 H39 107.7
C44 C39 C40 110.4(2)
C40 C39 P1 111.03(17)
C40 C39 H39 107.7
C11 C12 H12 120.0
C13 C12 C11 120.1(2)
C13 C12 H12 120.0
C26 C25 H25 119.2
C24 C25 C26 121.6(2)
C24 C25 H25 119.2
C22 C23 H23 119.5
C24 C23 C22 120.9(2)
C24 C23 H23 119.5
C25 C24 H24 120.0
C23 C24 C25 119.9(2)
C23 C24 H24 120.0
C44 C43 H43A 109.1
C44 C43 H43B 109.1
H43A C43 H43B 107.8
C42 C43 C44 112.5(2)
C42 C43 H43A 109.1
C42 C43 H43B 109.1
H36A C36 H36B 108.1
C35 C36 H36A 109.5
C35 C36 H36B 109.5
C35 C36 C37 110.7(2)
C37 C36 H36A 109.5
C37 C36 H36B 109.5
C15 C16 H16A 109.5
C15 C16 H16B 109.5
C15 C16 H16C 109.5
H16A C16 H16B 109.5
H16A C16 H16C 109.5
H16B C16 H16C 109.5
C43 C42 H42A 109.4
C43 C42 H42B 109.4
H42A C42 H42B 108.0
C41 C42 C43 111.4(2)
C41 C42 H42A 109.4
C41 C42 H42B 109.4
C18 C19 H19A 109.5
C18 C19 H19B 109.5
C18 C19 H19C 109.5
H19A C19 H19B 109.5
H19A C19 H19C 109.5
H19B C19 H19C 109.5
C5 C6 H6 121.2
C5 C6 C7 117.6(2)
C7 C6 H6 121.2
C34 C35 H35A 109.4
C34 C35 H35B 109.4
C36 C35 C34 111.1(2)
C36 C35 H35A 109.4
C36 C35 H35B 109.4
H35A C35 H35B 108.0
C39 C40 H40A 109.6
C39 C40 H40B 109.6
H40A C40 H40B 108.1
C41 C40 C39 110.3(2)
C41 C40 H40A 109.6
C41 C40 H40B 109.6
C42 C41 C40 111.5(2)
C42 C41 H41A 109.3
C42 C41 H41B 109.3
C40 C41 H41A 109.3
C40 C41 H41B 109.3
H41A C41 H41B 108.0
C26 C30 H30 108.0
C26 C30 C32 110.5(2)
C31 C30 C26 113.4(2)
C31 C30 H30 108.0
C31 C30 C32 108.8(2)
C32 C30 H30 108.0
C15 C17 H17A 109.5
C15 C17 H17B 109.5
C15 C17 H17C 109.5
H17A C17 H17B 109.5
H17A C17 H17C 109.5
H17B C17 H17C 109.5
C8 C7 C6 121.4(2)
C8 C7 H7 119.3
C6 C7 H7 119.3
C38 C37 H37A 109.2
C38 C37 H37B 109.2
C36 C37 C38 111.9(2)
C36 C37 H37A 109.2
C36 C37 H37B 109.2
H37A C37 H37B 107.9
C22 C27 H27 107.6
C22 C27 C28 113.7(2)
C22 C27 C29 110.4(2)
C28 C27 H27 107.6
C28 C27 C29 109.9(2)
C29 C27 H27 107.6
C18 C20 H20A 109.5
C18 C20 H20B 109.5
C18 C20 H20C 109.5
H20A C20 H20B 109.5
H20A C20 H20C 109.5
H20B C20 H20C 109.5
C27 C28 H28A 109.5
C27 C28 H28B 109.5
C27 C28 H28C 109.5
H28A C28 H28B 109.5
H28A C28 H28C 109.5
H28B C28 H28C 109.5
C30 C31 H31A 109.5
C30 C31 H31B 109.5
C30 C31 H31C 109.5
H31A C31 H31B 109.5
H31A C31 H31C 109.5
H31B C31 H31C 109.5
C30 C32 H32A 109.5
C30 C32 H32B 109.5
C30 C32 H32C 109.5
H32A C32 H32B 109.5
H32A C32 H32C 109.5
H32B C32 H32C 109.5
C27 C29 H29A 109.5
C27 C29 H29B 109.5
C27 C29 H29C 109.5
H29A C29 H29B 109.5
H29A C29 H29C 109.5
H29B C29 H29C 109.5

loop_
_geom_bond_atom_site_label_1
_geom_bond_atom_site_label_2
_geom_bond_distance
Se2 Zn1 2.4965(4)
Se2 P1 2.1799(6)
Se1 Zn1 2.4993(4)
Se1 P1 2.1659(6)
Zn1 N2 1.9475(17)
Zn1 N1 2.0042(18)
P1 C33 1.832(2)
P1 C39 1.832(2)
N2 C3 1.347(3)
N2 C21 1.433(3)
N1 C1 1.315(3)
N1 C9 1.446(3)
C3 C2 1.443(3)
C3 C8 1.438(3)
C1 C2 1.460(3)
C1 C4 1.504(3)
C21 C26 1.407(3)
C21 C22 1.405(3)
C9 C10 1.411(3)
C9 C14 1.403(3)
C10 C15 1.524(3)
C10 C11 1.396(3)
C2 C5 1.423(3)
C26 C25 1.397(3)
C26 C30 1.523(3)
C15 H15 0.9800
C15 C16 1.529(3)
C15 C17 1.528(3)
C5 H5 0.9300
C5 C6 1.357(3)
C8 H8 0.9300
C8 C7 1.376(4)
C14 C13 1.397(3)
C14 C18 1.523(3)
C22 C23 1.393(3)
C22 C27 1.522(4)
C11 H11 0.9300
C11 C12 1.383(4)
C38 H38A 0.9700
C38 H38B 0.9700
C38 C33 1.538(3)
C38 C37 1.532(3)
C34 H34A 0.9700
C34 H34B 0.9700
C34 C33 1.531(3)
C34 C35 1.533(3)
C33 H33 0.9800
C44 H44A 0.9700
C44 H44B 0.9700
C44 C39 1.528(3)
C44 C43 1.523(3)
C13 H13 0.9300
C13 C12 1.375(4)
C4 H4A 0.9600
C4 H4B 0.9600
C4 H4C 0.9600
C18 H18 0.9800
C18 C19 1.535(3)
C18 C20 1.530(3)
C39 H39 0.9800
C39 C40 1.534(3)
C12 H12 0.9300
C25 H25 0.9300
C25 C24 1.383(4)
C23 H23 0.9300
C23 C24 1.380(4)
C24 H24 0.9300
C43 H43A 0.9700
C43 H43B 0.9700
C43 C42 1.519(4)
C36 H36A 0.9700
C36 H36B 0.9700
C36 C35 1.519(4)
C36 C37 1.525(4)
C16 H16A 0.9600
C16 H16B 0.9600
C16 H16C 0.9600
C42 H42A 0.9700
C42 H42B 0.9700
C42 C41 1.513(4)
C19 H19A 0.9600
C19 H19B 0.9600
C19 H19C 0.9600
C6 H6 0.9300
C6 C7 1.398(4)
C35 H35A 0.9700
C35 H35B 0.9700
C40 H40A 0.9700
C40 H40B 0.9700
C40 C41 1.530(4)
C41 H41A 0.9700
C41 H41B 0.9700
C30 H30 0.9800
C30 C31 1.515(4)
C30 C32 1.539(4)
C17 H17A 0.9600
C17 H17B 0.9600
C17 H17C 0.9600
C7 H7 0.9300
C37 H37A 0.9700
C37 H37B 0.9700
C27 H27 0.9800
C27 C28 1.528(4)
C27 C29 1.534(4)
C20 H20A 0.9600
C20 H20B 0.9600
C20 H20C 0.9600
C28 H28A 0.9600
C28 H28B 0.9600
C28 H28C 0.9600
C31 H31A 0.9600
C31 H31B 0.9600
C31 H31C 0.9600
C32 H32A 0.9600
C32 H32B 0.9600
C32 H32C 0.9600
C29 H29A 0.9600
C29 H29B 0.9600
C29 H29C 0.9600

loop_
_smtbx_masks_void_nr
_smtbx_masks_void_average_x
_smtbx_masks_void_average_y
_smtbx_masks_void_average_z
_smtbx_masks_void_volume
_smtbx_masks_void_count_electrons
_smtbx_masks_void_content
1 0.000 0.500 0.000 236.5 47.5 hexane
2 0.500 0.000 0.500 236.5 47.5 hexane
